data_8100781
loop_
_publ_author_name
'Liu, L.'
'Warrener, R. N.'
'Russell, R. A.'
'Tiekink, E. R. T.'

_publ_section_title
;
Crystal structure of (3S*,4S*)-4-hydroxy-2-(2'-methoxyethyl)-3-phenyl-
3,4-dihydroisoquinol-1(2H)-one, C~18~H~19~NO~3~
;
_journal_issue 4
_journal_name_full 'Zeitschrift f\"ur Kristallographie - New Crystal Structures'
_journal_page_first 585
_journal_page_last 586
_journal_volume 217
_journal_year 2002
_chemical_formula_analytical 'C18 H19 N O3 '
_chemical_formula_structural ' C18 H19 N O3 '
_chemical_formula_sum 'C18 H19 N O3'
_chemical_formula_weight 297.35
_space_group_IT_number 14
_symmetry_cell_setting monoclinic
_symmetry_space_group_name_Hall '-P 2yn'
_symmetry_space_group_name_H-M 'P 1 21/n 1'
_cell_angle_alpha 90
_cell_angle_beta 104.85(3)
_cell_angle_gamma 90
_cell_formula_units_Z 4
_cell_length_a 8.454(6)
_cell_length_b 13.123(3)
_cell_length_c 14.698(3)
_cell_measurement_temperature 293
_cell_volume 1576(1)
_diffrn_ambient_temperature 293
_exptl_crystal_density_diffrn 1.253
_cod_original_sg_symbol_H-M 'P 21/n'
_cod_original_formula_sum 'C18 H19 N1 O3 '
_cod_database_code 8100781

loop_
_symmetry_equiv_pos_as_xyz
'  +x,  +y,  +z'
1/2-x,1/2+y,1/2-z
'  -x,  -y,  -z'
1/2+x,1/2-y,1/2+z

loop_
_atom_site_label
_atom_site_type_symbol
_atom_site_fract_x
_atom_site_fract_y
_atom_site_fract_z
_atom_site_U_iso_or_equiv
_atom_site_adp_type
_atom_site_occupancy
_atom_site_symmetry_multiplicity
_atom_site_calc_flag
_atom_site_refinement_flags
_atom_site_disorder_assembly
_atom_site_disorder_group
O1 O 0.1355(3) 0.55374(17) -0.30176(16) 0.0595(7) Uani 1 4 d . . .
O4 O 0.3079(3) 0.21303(16) -0.08822(15) 0.0589(7) Uani 1 4 d . . .
H4o H 0.3435 0.1518 -0.1259 0.086 Uiso 1 4 d . . .
O22 O 0.3713(3) 0.3227(2) -0.40903(18) 0.0743(8) Uani 1 4 d . . .
N2 N 0.1582(3) 0.38251(19) -0.29429(17) 0.0440(6) Uani 1 4 d . . .
C1 C 0.1634(3) 0.4745(2) -0.2536(2) 0.0437(8) Uani 1 4 d . . .
C1a C 0.2029(4) 0.4788(2) -0.1490(2) 0.0448(8) Uani 1 4 d . . .
C3 C 0.1672(3) 0.2873(2) -0.2410(2) 0.0415(7) Uani 1 4 d . . .
H3 H 0.2071 0.2346 -0.2768 0.086(3) Uiso 1 4 calc R . .
C4 C 0.2974(4) 0.2996(2) -0.1469(2) 0.0466(8) Uani 1 4 d . . .
H4 H 0.4038 0.3086 -0.1610 0.086(3) Uiso 1 4 calc R . .
C4a C 0.2641(4) 0.3930(2) -0.0959(2) 0.0462(8) Uani 1 4 d . . .
C5 C 0.2975(5) 0.3986(3) 0.0016(2) 0.0632(10) Uani 1 4 d . . .
H5 H 0.3379 0.3420 0.0383 0.068(3) Uiso 1 4 calc R . .
C6 C 0.2702(6) 0.4884(3) 0.0431(3) 0.0879(14) Uani 1 4 d . . .
H6 H 0.2917 0.4920 0.1083 0.068(3) Uiso 1 4 calc R . .
C7 C 0.2119(6) 0.5729(3) -0.0097(3) 0.0847(13) Uani 1 4 d . . .
H7 H 0.1957 0.6334 0.0196 0.068(3) Uiso 1 4 calc R . .
C8 C 0.1775(5) 0.5680(3) -0.1060(3) 0.0614(10) Uani 1 4 d . . .
H8 H 0.1370 0.6250 -0.1421 0.068(3) Uiso 1 4 calc R . .
C21 C 0.1099(4) 0.3757(3) -0.3976(2) 0.0578(9) Uani 1 4 d . . .
H21a H 0.0230 0.4244 -0.4220 0.086(3) Uiso 1 4 calc R . .
H21b H 0.0669 0.3081 -0.4158 0.086(3) Uiso 1 4 calc R . .
C22 C 0.2495(5) 0.3963(3) -0.4412(2) 0.0620(10) Uani 1 4 d . . .
H22a H 0.2113 0.3933 -0.5093 0.086(3) Uiso 1 4 calc R . .
H22b H 0.2935 0.4639 -0.4238 0.086(3) Uiso 1 4 calc R . .
C23 C 0.5038(6) 0.3323(4) -0.4515(3) 0.0948(15) Uani 1 4 d . . .
H23a H 0.5836 0.2804 -0.4274 0.103(4) Uiso 1 4 calc R . .
H23b H 0.5532 0.3982 -0.4374 0.103(4) Uiso 1 4 calc R . .
H23c H 0.4640 0.3247 -0.5185 0.103(4) Uiso 1 4 calc R . .
C31 C 0.0011(4) 0.2524(2) -0.2313(2) 0.0424(7) Uani 1 4 d . . .
C32 C -0.1214(4) 0.3204(3) -0.2270(3) 0.0615(10) Uani 1 4 d . . .
H32 H -0.1034 0.3900 -0.2309 0.068(3) Uiso 1 4 calc R . .
C33 C -0.2710(5) 0.2859(3) -0.2168(3) 0.0748(11) Uani 1 4 d . . .
H33 H -0.3525 0.3326 -0.2143 0.068(3) Uiso 1 4 calc R . .
C34 C -0.2996(5) 0.1857(4) -0.2105(3) 0.0709(11) Uani 1 4 d . . .
H34 H -0.4003 0.1635 -0.2035 0.068(3) Uiso 1 4 calc R . .
C35 C -0.1801(6) 0.1161(3) -0.2144(3) 0.0747(12) Uani 1 4 d . . .
H35 H -0.1992 0.0467 -0.2098 0.068(3) Uiso 1 4 calc R . .
C36 C -0.0298(5) 0.1504(3) -0.2254(2) 0.0615(9) Uani 1 4 d . . .
H36 H 0.0507 0.1033 -0.2287 0.068(3) Uiso 1 4 calc R . .

loop_
_atom_site_aniso_label
_atom_site_aniso_U_11
_atom_site_aniso_U_22
_atom_site_aniso_U_33
_atom_site_aniso_U_23
_atom_site_aniso_U_13
_atom_site_aniso_U_12
O1 0.0712(16) 0.0525(14) 0.0622(15) 0.0135(12) 0.0306(12) 0.0054(12)
O4 0.0726(16) 0.0518(14) 0.0503(14) 0.0027(11) 0.0123(11) 0.0146(12)
O22 0.0801(19) 0.0878(18) 0.0672(17) 0.0157(14) 0.0414(15) 0.0154(15)
N2 0.0479(15) 0.0470(15) 0.0411(15) 0.0024(12) 0.0189(11) -0.0004(12)
C1 0.0386(17) 0.0456(19) 0.0513(19) 0.0049(16) 0.0198(14) 0.0004(14)
C1a 0.0449(18) 0.0450(18) 0.0494(19) -0.0002(15) 0.0210(14) -0.0013(15)
C3 0.0425(17) 0.0426(17) 0.0437(18) -0.0044(14) 0.0189(14) -0.0011(14)
C4 0.0410(17) 0.0488(19) 0.0516(19) 0.0002(16) 0.0145(14) 0.0021(14)
C4a 0.0453(18) 0.0467(19) 0.048(2) -0.0037(15) 0.0154(15) 0.0005(15)
C5 0.080(3) 0.062(2) 0.044(2) 0.0012(17) 0.0089(17) 0.0131(19)
C6 0.142(4) 0.075(3) 0.046(2) -0.010(2) 0.021(2) 0.017(3)
C7 0.136(4) 0.055(2) 0.065(3) -0.012(2) 0.030(3) 0.015(2)
C8 0.082(3) 0.048(2) 0.059(2) 0.0005(17) 0.0268(19) 0.0083(19)
C21 0.066(2) 0.067(2) 0.0404(19) 0.0014(16) 0.0148(16) -0.0029(18)
C22 0.085(3) 0.065(2) 0.044(2) 0.0058(17) 0.0310(18) 0.003(2)
C23 0.082(3) 0.139(4) 0.075(3) 0.002(3) 0.040(2) 0.005(3)
C31 0.0459(18) 0.0477(18) 0.0361(17) -0.0029(14) 0.0147(14) -0.0061(15)
C32 0.048(2) 0.065(2) 0.075(3) -0.0013(19) 0.0228(18) -0.0044(18)
C33 0.045(2) 0.095(3) 0.090(3) -0.004(2) 0.027(2) -0.006(2)
C34 0.053(2) 0.107(3) 0.057(2) -0.011(2) 0.0215(18) -0.031(2)
C35 0.090(3) 0.066(3) 0.072(3) -0.004(2) 0.029(2) -0.037(2)
C36 0.065(2) 0.061(2) 0.061(2) -0.0061(18) 0.0217(18) -0.0110(18)

loop_
_geom_bond_atom_site_label_1
_geom_bond_atom_site_label_2
_geom_bond_distance
_geom_bond_site_symmetry_2
_geom_bond_publ_flag
O1 C1 1.246(3) . ?
O4 C4 1.416(4) . ?
O22 C22 1.403(4) . ?
O22 C23 1.421(4) . ?
N2 C1 1.343(4) . ?
N2 C3 1.466(4) . ?
N2 C21 1.471(4) . ?
C1 C1A 1.488(4) . ?
C1A C8 1.374(4) . ?
C1A C4A 1.392(4) . ?
C3 C31 1.518(4) . ?
C3 C4 1.539(4) . ?
C4 C4A 1.500(4) . ?
C4A C5 1.389(4) . ?
C5 C6 1.374(5) . ?
C6 C7 1.371(6) . ?
C7 C8 1.371(5) . ?
C21 C22 1.505(5) . ?
C31 C36 1.371(4) . ?
C31 C32 1.380(4) . ?
C32 C33 1.387(5) . ?
C33 C34 1.344(5) . ?
C34 C35 1.375(5) . ?
C35 C36 1.396(5) . ?
